data_7128173
loop_
_publ_author_name
'Zhang, Fanjun'
'Woods, Toby J.'
'Rauchfuss, Thomas B.'
'Arrigoni, Federica'
'Zampella, Giuseppe'

_publ_section_title
;
 CO substitution by PPh<sub>3</sub> in
 Fe<sub>2</sub>S<sub>2</sub>(CO)<sub>6</sub> proceeds via a novel
 Fe<sub>2</sub>S intermediate.
;
_journal_issue 41
_journal_name_full 'Chemical communications (Cambridge, England)'
_journal_page_first 5079
_journal_page_last 5081
_journal_paper_doi 10.1039/d1cc00956g
_journal_volume 57
_journal_year 2021
_chemical_absolute_configuration ad
_chemical_formula_moiety 'C42 H31 Fe2 O6 P2 S, C F3 O3 S, C H2 Cl2'
_chemical_formula_sum 'C44 H33 Cl2 F3 Fe2 O9 P2 S2'
_chemical_formula_weight 1071.36
_space_group_crystal_system orthorhombic
_space_group_IT_number 45
_space_group_name_Hall 'I 2 -2c'
_space_group_name_H-M_alt 'I b a 2'
_atom_sites_solution_hydrogens mixed
_atom_sites_solution_primary 'dual space'
_audit_creation_method SHELXL-2018/3
_audit_update_record
;
2021-02-17 deposited with the CCDC.	2021-04-14 downloaded from the CCDC.
;
_cell_angle_alpha 90
_cell_angle_beta 90
_cell_angle_gamma 90
_cell_formula_units_Z 4
_cell_length_a 17.9842(7)
_cell_length_b 18.0922(7)
_cell_length_c 15.4453(6)
_cell_measurement_reflns_used 99880
_cell_measurement_temperature 100(2)
_cell_measurement_theta_max 28.29
_cell_measurement_theta_min 2.64
_cell_volume 5025.5(3)
_computing_cell_refinement 'SAINT V8.38A (Bruker, 2018)'
_computing_data_collection 'APEX3 V2018.7-2 (Bruker, 2018)'
_computing_data_reduction
; 
SAINT V8.38A, XPREP v2014/2, (Bruker, 2018), SADABS V2016/2 
(Krause et al., 2015) 
;
_computing_molecular_graphics
; 
SHELXTL v2014-7 (Bruker, 2018), CrystalMaker v9.2.8 (CrystalMaker, 2016) 
;
_computing_publication_material 'XCIF V2014-2 (Bruker, 2018)'
_computing_structure_refinement 'SHELXL-2018-3 (Sheldrick, 2015a)'
_computing_structure_solution 'SHELXT-2014-5 (Sheldrick, 2015b)'
_diffrn_ambient_temperature 100(2)
_diffrn_measured_fraction_theta_full 0.997
_diffrn_measured_fraction_theta_max 0.998
_diffrn_measurement_device 'Bruker D8 Venture/Photon II'
_diffrn_measurement_method 'profile data from \f and \w scans'
_diffrn_radiation_monochromator 'multilayer mirrors'
_diffrn_radiation_source 'microfocus sealed tube'
_diffrn_radiation_type MoK\a
_diffrn_radiation_wavelength 0.71073
_diffrn_radiation_wavelength_id ed73gs_sq
_diffrn_reflns_av_R_equivalents 0.0653
_diffrn_reflns_av_unetI/netI 0.0190
_diffrn_reflns_Laue_measured_fraction_full 0.997
_diffrn_reflns_Laue_measured_fraction_max 0.998
_diffrn_reflns_limit_h_max 23
_diffrn_reflns_limit_h_min -23
_diffrn_reflns_limit_k_max 24
_diffrn_reflns_limit_k_min -24
_diffrn_reflns_limit_l_max 20
_diffrn_reflns_limit_l_min -20
_diffrn_reflns_number 177132
_diffrn_reflns_point_group_measured_fraction_full 0.998
_diffrn_reflns_point_group_measured_fraction_max 0.998
_diffrn_reflns_theta_full 25.242
_diffrn_reflns_theta_max 28.295
_diffrn_reflns_theta_min 2.251
_exptl_absorpt_coefficient_mu 0.891
_exptl_absorpt_correction_T_max 0.7457
_exptl_absorpt_correction_T_min 0.6122
_exptl_absorpt_correction_type multi-scan
_exptl_absorpt_process_details 'SADABS V2016/2 (Krause et al., 2015)'
_exptl_crystal_colour red
_exptl_crystal_density_diffrn 1.416
_exptl_crystal_density_method 'not measured'
_exptl_crystal_description column
_exptl_crystal_F_000 2176
_exptl_crystal_id ed73gs_sq
_exptl_crystal_preparation
; 
The data crystal was mounted using oil (Paratone-N, Exxon) to a 
0.3 mm cryo-loop (Hampton Research) with the (6 3 -1) scattering 
planes roughly normal to the spindle axis. 
;
_exptl_crystal_size_max 0.468
_exptl_crystal_size_mid 0.094
_exptl_crystal_size_min 0.064
_platon_squeeze_details
;
SQUEEZE removed a total of 92 electrons from each of two symmetry-
equivalent voids in the P1 cell, consistent with multiple acetonitrile
molecules in each void space.
;
_refine_diff_density_max 0.993
_refine_diff_density_min -0.633
_refine_diff_density_rms 0.117
_refine_ls_abs_structure_details 'Flack (1983),  2998 Friedels'
_refine_ls_abs_structure_Flack 0.28(2)
_refine_ls_extinction_method none
_refine_ls_goodness_of_fit_ref 1.103
_refine_ls_hydrogen_treatment mixed
_refine_ls_matrix_type full
_refine_ls_number_parameters 384
_refine_ls_number_reflns 6229
_refine_ls_number_restraints 472
_refine_ls_restrained_S_all 1.150
_refine_ls_R_factor_all 0.0390
_refine_ls_R_factor_gt 0.0387
_refine_ls_shift/su_max 0.007
_refine_ls_shift/su_mean 0.000
_refine_ls_structure_factor_coef Fsqd
_refine_ls_weighting_details 'w=1/[\s^2^(Fo^2^)+(0.0638P)^2^+10.5710P] where P=(Fo^2^+2Fc^2^)/3'
_refine_ls_weighting_scheme calc
_refine_ls_wR_factor_gt 0.1095
_refine_ls_wR_factor_ref 0.1098
_reflns_Friedel_coverage 0.928
_reflns_Friedel_fraction_full 0.999
_reflns_Friedel_fraction_max 0.999
_reflns_number_gt 6186
_reflns_number_total 6229
_reflns_threshold_expression 'I > 2\s(I)'
_cod_data_source_file d1cc00956g2.cif
_cod_data_source_block ed73gs_sq
_cod_depositor_comments 'Adding full bibliography for 7128173--7128175.cif.'
_cod_database_code 7128173
_shelx_shelxl_version_number 2018/3
_shelx_space_group_comment
; 
The symmetry employed for this shelxl refinement is uniquely defined 
by the following loop, which should always be used as a source of 
symmetry information in preference to the above space-group names. 
They are only intended as comments. 
;
_shelx_estimated_absorpt_t_min 0.681
_shelx_estimated_absorpt_t_max 0.945
_platon_squeeze_void_probe_radius 1.20

loop_
_space_group_symop_operation_xyz
'x, y, z'
'-x, -y, z'
'x+1/2, -y+1/2, z'
'-x+1/2, y+1/2, z'
'x+1/2, y+1/2, z+1/2'
'-x+1/2, -y+1/2, z+1/2'
'x+1, -y+1, z+1/2'
'-x+1, y+1, z+1/2'

loop_
_atom_site_label
_atom_site_type_symbol
_atom_site_fract_x
_atom_site_fract_y
_atom_site_fract_z
_atom_site_U_iso_or_equiv
_atom_site_adp_type
_atom_site_occupancy
_atom_site_site_symmetry_order
_atom_site_calc_flag
_atom_site_refinement_flags_posn
_atom_site_refinement_flags_adp
_atom_site_refinement_flags_occupancy
_atom_site_disorder_assembly
_atom_site_disorder_group
Fe1 Fe 0.42671(3) 0.51724(3) 0.45386(4) 0.01524(13) Uani 1 1 d . . . . .
S1 S 0.500000 0.500000 0.33663(8) 0.0154(2) Uani 1 2 d DS T P . .
H1 H 0.511(6) 0.565(3) 0.312(7) 0.023 Uiso 0.5 1 d D U P A -1
P1 P 0.30846(5) 0.52742(5) 0.40383(6) 0.01552(19) Uani 1 1 d D . . . .
O1 O 0.40508(17) 0.35694(17) 0.4821(2) 0.0259(6) Uani 1 1 d . . . . .
O2 O 0.4138(2) 0.5370(2) 0.6419(2) 0.0333(7) Uani 1 1 d . . . . .
O3 O 0.42920(19) 0.68031(17) 0.4406(3) 0.0327(8) Uani 1 1 d . . . . .
C1 C 0.4149(2) 0.4184(2) 0.4692(2) 0.0205(7) Uani 1 1 d . . . . .
C2 C 0.4172(2) 0.5287(2) 0.5682(3) 0.0235(8) Uani 1 1 d . . . . .
C3 C 0.4311(2) 0.6177(2) 0.4441(3) 0.0220(7) Uani 1 1 d . . . . .
C4 C 0.2449(8) 0.5744(8) 0.4796(8) 0.0158(17) Uani 0.53(2) 1 d DG U P B 1
C5 C 0.2335(6) 0.5422(6) 0.5602(8) 0.0198(19) Uani 0.53(2) 1 d G U P B 1
H5 H 0.255989 0.496084 0.573578 0.024 Uiso 0.53(2) 1 calc R U P B 1
C6 C 0.1893(6) 0.5775(6) 0.6213(7) 0.0227(17) Uani 0.53(2) 1 d G U P B 1
H6 H 0.181479 0.555512 0.676436 0.027 Uiso 0.53(2) 1 calc R U P B 1
C7 C 0.1564(6) 0.6450(6) 0.6018(6) 0.0248(17) Uani 0.53(2) 1 d G U P B 1
H7 H 0.126154 0.669164 0.643577 0.030 Uiso 0.53(2) 1 calc R U P B 1
C8 C 0.1678(7) 0.6772(6) 0.5212(6) 0.0266(18) Uani 0.53(2) 1 d G U P B 1
H8 H 0.145339 0.723388 0.507858 0.032 Uiso 0.53(2) 1 calc R U P B 1
C9 C 0.2121(8) 0.6419(8) 0.4601(6) 0.0238(18) Uani 0.53(2) 1 d G U P B 1
H9 H 0.219849 0.663961 0.404999 0.029 Uiso 0.53(2) 1 calc R U P B 1
C4A C 0.2553(8) 0.5806(8) 0.4826(9) 0.0165(19) Uani 0.47(2) 1 d DG U P B 2
C5A C 0.2475(7) 0.5528(6) 0.5660(10) 0.0182(18) Uani 0.47(2) 1 d G U P B 2
H5A H 0.268876 0.506466 0.580738 0.022 Uiso 0.47(2) 1 calc R U P B 2
C6A C 0.2085(7) 0.5929(6) 0.6279(7) 0.0234(18) Uani 0.47(2) 1 d G U P B 2
H6A H 0.203125 0.573914 0.684898 0.028 Uiso 0.47(2) 1 calc R U P B 2
C7A C 0.1772(8) 0.6607(6) 0.6063(7) 0.0263(18) Uani 0.47(2) 1 d G U P B 2
H7A H 0.150496 0.688069 0.648611 0.032 Uiso 0.47(2) 1 calc R U P B 2
C8A C 0.1850(8) 0.6884(7) 0.5229(7) 0.0260(19) Uani 0.47(2) 1 d G U P B 2
H8A H 0.163617 0.734778 0.508162 0.031 Uiso 0.47(2) 1 calc R U P B 2
C9A C 0.2240(9) 0.6484(9) 0.4610(7) 0.0209(18) Uani 0.47(2) 1 d G U P B 2
H9A H 0.229368 0.667331 0.404000 0.025 Uiso 0.47(2) 1 calc R U P B 2
C10 C 0.2928(2) 0.5752(2) 0.3014(3) 0.0213(7) Uani 1 1 d . . . . .
C11 C 0.3491(2) 0.6115(2) 0.2563(3) 0.0231(8) Uani 1 1 d . . . . .
H11 H 0.398514 0.610605 0.277979 0.028 Uiso 1 1 calc R U . . .
C12 C 0.3334(3) 0.6489(2) 0.1797(3) 0.0263(8) Uani 1 1 d . . . . .
H12 H 0.372200 0.674086 0.150148 0.032 Uiso 1 1 calc R U . . .
C13 C 0.2620(3) 0.6500(2) 0.1461(3) 0.0281(9) Uani 1 1 d . . . . .
H13 H 0.251836 0.675143 0.093434 0.034 Uiso 1 1 calc R U . . .
C14 C 0.2048(3) 0.6133(3) 0.1911(3) 0.0299(9) Uani 1 1 d . . . . .
H14 H 0.155458 0.614038 0.169221 0.036 Uiso 1 1 calc R U . . .
C15 C 0.2206(2) 0.5760(3) 0.2678(3) 0.0275(9) Uani 1 1 d . . . . .
H15 H 0.181973 0.550881 0.297606 0.033 Uiso 1 1 calc R U . . .
C16 C 0.2606(4) 0.4373(3) 0.3899(6) 0.0171(14) Uani 0.600(12) 1 d DG U P B 1
C17 C 0.1936(4) 0.4216(3) 0.4307(5) 0.0230(15) Uani 0.600(12) 1 d G U P B 1
H17 H 0.171799 0.456758 0.468662 0.028 Uiso 0.600(12) 1 calc R U P B 1
C18 C 0.1584(3) 0.3543(3) 0.4161(5) 0.0291(14) Uani 0.600(12) 1 d G U P B 1
H18 H 0.112619 0.343520 0.443966 0.035 Uiso 0.600(12) 1 calc R U P B 1
C19 C 0.1903(4) 0.3028(3) 0.3605(5) 0.0275(15) Uani 0.600(12) 1 d G U P B 1
H19 H 0.166266 0.256808 0.350510 0.033 Uiso 0.600(12) 1 calc R U P B 1
C20 C 0.2573(4) 0.3185(3) 0.3197(5) 0.0263(15) Uani 0.600(12) 1 d G U P B 1
H20 H 0.279094 0.283334 0.281750 0.032 Uiso 0.600(12) 1 calc R U P B 1
C21 C 0.2925(4) 0.3858(4) 0.3344(6) 0.0242(14) Uani 0.600(12) 1 d G U P B 1
H21 H 0.338276 0.396573 0.306445 0.029 Uiso 0.600(12) 1 calc R U P B 1
C16A C 0.2630(7) 0.4426(5) 0.3737(9) 0.0197(18) Uani 0.400(12) 1 d DG U P B 2
C17A C 0.1936(7) 0.4207(5) 0.4037(7) 0.0243(18) Uani 0.400(12) 1 d G U P B 2
H17A H 0.165988 0.452183 0.440993 0.029 Uiso 0.400(12) 1 calc R U P B 2
C18A C 0.1645(5) 0.3526(5) 0.3792(8) 0.0298(17) Uani 0.400(12) 1 d G U P B 2
H18A H 0.117006 0.337653 0.399742 0.036 Uiso 0.400(12) 1 calc R U P B 2
C19A C 0.2048(6) 0.3065(4) 0.3247(8) 0.0270(17) Uani 0.400(12) 1 d G U P B 2
H19A H 0.184946 0.260002 0.307974 0.032 Uiso 0.400(12) 1 calc R U P B 2
C20A C 0.2743(6) 0.3284(6) 0.2947(7) 0.0251(17) Uani 0.400(12) 1 d G U P B 2
H20A H 0.301869 0.296881 0.257457 0.030 Uiso 0.400(12) 1 calc R U P B 2
C21A C 0.3034(6) 0.3964(7) 0.3192(9) 0.0230(17) Uani 0.400(12) 1 d G U P B 2
H21A H 0.350852 0.411411 0.298707 0.028 Uiso 0.400(12) 1 calc R U P B 2
S2 S 0.53284(9) 0.25304(9) 0.76369(10) 0.0185(3) Uani 0.5 1 d G U P C 1
O4 O 0.53899(19) 0.32870(11) 0.79290(17) 0.0302(13) Uani 0.5 1 d G U P C 1
O5 O 0.58980(15) 0.20336(16) 0.79475(16) 0.0292(13) Uani 0.5 1 d G U P C 1
O6 O 0.45839(11) 0.22317(18) 0.76194(17) 0.0279(12) Uani 0.5 1 d G U P C 1
C22 C 0.55549(14) 0.26092(15) 0.64712(10) 0.0270(15) Uani 0.5 1 d G U P C 1
F1 F 0.5529(2) 0.19526(19) 0.60717(14) 0.0405(13) Uani 0.5 1 d G U P C 1
F2 F 0.5082(2) 0.3056(2) 0.60558(14) 0.0387(13) Uani 0.5 1 d G U P C 1
F3 F 0.62380(16) 0.2882(2) 0.63445(19) 0.0401(13) Uani 0.5 1 d G U P C 1
Cl1 Cl 0.5540(2) 0.1913(2) 0.8560(2) 0.0704(10) Uani 0.5 1 d G U P D 2
Cl2 Cl 0.5323(3) 0.2939(3) 0.7111(3) 0.0818(12) Uani 0.5 1 d G U P D 2
C23 C 0.5036(5) 0.2112(4) 0.7612(5) 0.052(2) Uani 0.5 1 d G U P D 2
H23A H 0.450139 0.214956 0.775691 0.062 Uiso 0.5 1 calc R U P D 2
H23B H 0.509711 0.169881 0.719760 0.062 Uiso 0.5 1 calc R U P D 2

loop_
_atom_site_aniso_label
_atom_site_aniso_U_11
_atom_site_aniso_U_22
_atom_site_aniso_U_33
_atom_site_aniso_U_23
_atom_site_aniso_U_13
_atom_site_aniso_U_12
Fe1 0.0160(2) 0.0165(2) 0.0132(2) -0.00026(19) 0.00019(18) -0.00354(17)
S1 0.0192(5) 0.0140(5) 0.0130(5) 0.000 0.000 -0.0009(4)
P1 0.0145(4) 0.0156(4) 0.0165(4) -0.0024(3) 0.0012(3) -0.0020(3)
O1 0.0263(14) 0.0213(13) 0.0300(15) 0.0041(11) 0.0045(12) -0.0061(11)
O2 0.0440(19) 0.0394(18) 0.0166(14) -0.0044(14) 0.0020(13) -0.0081(15)
O3 0.0372(16) 0.0216(14) 0.039(2) 0.0040(13) -0.0111(14) -0.0090(12)
C1 0.0193(16) 0.0258(17) 0.0164(19) -0.0004(14) 0.0031(12) -0.0023(14)
C2 0.0261(19) 0.0245(19) 0.0199(19) 0.0012(15) 0.0000(15) -0.0059(15)
C3 0.0180(15) 0.0303(19) 0.0177(18) 0.0006(16) -0.0024(13) -0.0046(14)
C4 0.014(4) 0.011(3) 0.022(2) -0.005(2) 0.001(2) -0.005(3)
C5 0.020(4) 0.015(3) 0.024(3) 0.001(3) 0.005(3) 0.000(3)
C6 0.024(4) 0.020(3) 0.024(3) -0.002(3) 0.006(3) -0.001(3)
C7 0.028(4) 0.017(3) 0.029(3) -0.011(3) 0.006(3) -0.002(3)
C8 0.030(4) 0.014(3) 0.036(3) -0.003(3) 0.007(3) 0.000(3)
C9 0.024(4) 0.016(3) 0.031(3) 0.000(2) 0.005(3) -0.002(3)
C4A 0.013(4) 0.013(3) 0.023(3) -0.001(2) 0.003(3) -0.005(3)
C5A 0.018(4) 0.013(3) 0.023(3) -0.001(3) 0.003(3) -0.004(3)
C6A 0.027(4) 0.018(4) 0.025(3) -0.005(3) 0.006(3) -0.005(3)
C7A 0.032(4) 0.015(3) 0.032(3) -0.007(3) 0.005(3) -0.004(3)
C8A 0.030(4) 0.015(3) 0.034(3) -0.005(3) 0.001(3) -0.001(3)
C9A 0.022(4) 0.013(3) 0.028(3) -0.002(3) 0.003(3) -0.001(3)
C10 0.0208(17) 0.0258(18) 0.0174(16) -0.0014(14) -0.0025(13) -0.0001(15)
C11 0.0236(17) 0.0275(19) 0.0182(17) -0.0039(15) 0.0018(14) -0.0045(15)
C12 0.033(2) 0.0273(19) 0.0188(18) -0.0017(15) 0.0021(16) -0.0040(16)
C13 0.037(2) 0.026(2) 0.0205(19) -0.0022(16) -0.0020(16) 0.0000(17)
C14 0.030(2) 0.032(2) 0.028(2) 0.0066(17) -0.0074(16) -0.0026(17)
C15 0.0215(18) 0.035(2) 0.026(2) 0.0035(17) -0.0040(16) -0.0052(16)
C16 0.019(2) 0.013(2) 0.020(3) -0.002(2) -0.004(2) 0.0019(19)
C17 0.021(2) 0.020(2) 0.028(4) -0.006(2) 0.000(3) -0.006(2)
C18 0.029(3) 0.027(2) 0.031(4) -0.006(3) 0.000(3) -0.013(2)
C19 0.029(3) 0.023(2) 0.030(4) -0.006(3) -0.004(3) -0.006(2)
C20 0.028(3) 0.019(2) 0.032(4) -0.009(3) -0.005(3) 0.001(2)
C21 0.025(3) 0.020(3) 0.028(3) -0.006(3) -0.002(2) 0.000(2)
C16A 0.020(3) 0.016(3) 0.023(4) -0.001(3) -0.002(3) 0.000(3)
C17A 0.024(3) 0.021(3) 0.028(4) -0.008(3) -0.003(3) -0.006(3)
C18A 0.030(3) 0.028(3) 0.031(4) -0.012(3) -0.002(3) -0.011(3)
C19A 0.030(3) 0.020(3) 0.031(4) -0.007(3) -0.002(3) -0.007(3)
C20A 0.027(4) 0.020(3) 0.028(4) -0.008(3) -0.005(3) 0.001(3)
C21A 0.025(3) 0.018(3) 0.026(4) -0.007(3) -0.004(3) -0.001(3)
S2 0.0190(8) 0.0175(8) 0.0189(8) -0.0009(7) -0.0008(6) -0.0007(6)
O4 0.027(3) 0.026(3) 0.037(3) -0.009(2) 0.000(3) 0.000(2)
O5 0.029(3) 0.036(3) 0.022(3) 0.003(2) 0.001(2) 0.008(3)
O6 0.020(3) 0.035(3) 0.029(3) -0.002(2) 0.001(2) -0.005(2)
C22 0.026(3) 0.027(3) 0.028(3) 0.005(3) -0.004(3) 0.009(3)
F1 0.049(3) 0.043(3) 0.030(3) -0.014(2) -0.001(2) 0.011(3)
F2 0.030(3) 0.057(3) 0.029(3) 0.016(2) -0.001(2) 0.009(3)
F3 0.025(3) 0.054(4) 0.041(3) 0.012(3) 0.010(2) 0.001(2)
Cl1 0.0562(19) 0.082(3) 0.073(2) -0.0125(19) -0.0082(17) 0.0128(18)
Cl2 0.067(2) 0.078(3) 0.101(3) 0.015(2) -0.009(2) -0.005(2)
C23 0.049(4) 0.057(4) 0.050(4) 0.002(4) 0.000(4) 0.000(4)

loop_
_atom_type_symbol
_atom_type_description
_atom_type_scat_dispersion_real
_atom_type_scat_dispersion_imag
_atom_type_scat_source
C C 0.0033 0.0016 'International Tables Vol C Tables 4.2.6.8 and 6.1.1.4'
H H 0.0000 0.0000 'International Tables Vol C Tables 4.2.6.8 and 6.1.1.4'
O O 0.0106 0.0060 'International Tables Vol C Tables 4.2.6.8 and 6.1.1.4'
F F 0.0171 0.0103 'International Tables Vol C Tables 4.2.6.8 and 6.1.1.4'
P P 0.1023 0.0942 'International Tables Vol C Tables 4.2.6.8 and 6.1.1.4'
S S 0.1246 0.1234 'International Tables Vol C Tables 4.2.6.8 and 6.1.1.4'
Fe Fe 0.3463 0.8444 'International Tables Vol C Tables 4.2.6.8 and 6.1.1.4'
Cl Cl 0.1484 0.1585 'International Tables Vol C Tables 4.2.6.8 and 6.1.1.4'

loop_
_exptl_crystal_face_index_h
_exptl_crystal_face_index_k
_exptl_crystal_face_index_l
_exptl_crystal_face_perp_dist
-1.00 1.00 0.00 0.0320
1.00 -1.00 0.00 0.0150
-1.00 -1.00 0.00 0.0470
1.00 1.00 0.00 0.0180
0.00 0.00 1.00 0.2340
0.00 0.00 -1.00 0.2170
-1.00 0.00 0.00 0.0460

loop_
_geom_angle_atom_site_label_1
_geom_angle_atom_site_label_2
_geom_angle_atom_site_label_3
_geom_angle
_geom_angle_site_symmetry_1
_geom_angle_site_symmetry_3
_geom_angle_publ_flag
C2 Fe1 C1 88.50(18) . . ?
C2 Fe1 C3 88.3(2) . . ?
C1 Fe1 C3 174.97(17) . . ?
C2 Fe1 S1 149.72(14) . . ?
C1 Fe1 S1 92.09(11) . . ?
C3 Fe1 S1 92.61(13) . . ?
C2 Fe1 P1 103.72(14) . . ?
C1 Fe1 P1 90.87(13) . . ?
C3 Fe1 P1 86.09(12) . . ?
S1 Fe1 P1 106.54(4) . . ?
C2 Fe1 Fe1 96.90(14) . 2_665 ?
C1 Fe1 Fe1 83.49(12) . 2_665 ?
C3 Fe1 Fe1 100.77(12) . 2_665 ?
S1 Fe1 Fe1 53.20(2) . 2_665 ?
P1 Fe1 Fe1 158.48(3) . 2_665 ?
Fe1 S1 Fe1 73.59(4) 2_665 . ?
Fe1 S1 H1 106(5) 2_665 . ?
Fe1 S1 H1 102(5) . . ?
C16A P1 C4A 112.6(7) . . ?
C16A P1 C10 96.4(5) . . ?
C4A P1 C10 104.3(6) . . ?
C10 P1 C4 103.7(5) . . ?
C10 P1 C16 104.1(3) . . ?
C4 P1 C16 101.0(5) . . ?
C16A P1 Fe1 116.4(5) . . ?
C4A P1 Fe1 107.9(6) . . ?
C10 P1 Fe1 118.54(13) . . ?
C4 P1 Fe1 113.7(5) . . ?
C16 P1 Fe1 113.7(3) . . ?
O1 C1 Fe1 176.6(3) . . ?
O2 C2 Fe1 177.3(4) . . ?
O3 C3 Fe1 175.3(4) . . ?
C5 C4 C9 120.0 . . ?
C5 C4 P1 117.8(7) . . ?
C9 C4 P1 122.1(7) . . ?
C6 C5 C4 120.0 . . ?
C6 C5 H5 120.0 . . ?
C4 C5 H5 120.0 . . ?
C5 C6 C7 120.0 . . ?
C5 C6 H6 120.0 . . ?
C7 C6 H6 120.0 . . ?
C8 C7 C6 120.0 . . ?
C8 C7 H7 120.0 . . ?
C6 C7 H7 120.0 . . ?
C7 C8 C9 120.0 . . ?
C7 C8 H8 120.0 . . ?
C9 C8 H8 120.0 . . ?
C8 C9 C4 120.0 . . ?
C8 C9 H9 120.0 . . ?
C4 C9 H9 120.0 . . ?
C5A C4A C9A 120.0 . . ?
C5A C4A P1 118.8(8) . . ?
C9A C4A P1 121.2(8) . . ?
C6A C5A C4A 120.0 . . ?
C6A C5A H5A 120.0 . . ?
C4A C5A H5A 120.0 . . ?
C5A C6A C7A 120.0 . . ?
C5A C6A H6A 120.0 . . ?
C7A C6A H6A 120.0 . . ?
C6A C7A C8A 120.0 . . ?
C6A C7A H7A 120.0 . . ?
C8A C7A H7A 120.0 . . ?
C9A C8A C7A 120.0 . . ?
C9A C8A H8A 120.0 . . ?
C7A C8A H8A 120.0 . . ?
C8A C9A C4A 120.0 . . ?
C8A C9A H9A 120.0 . . ?
C4A C9A H9A 120.0 . . ?
C11 C10 C15 118.9(4) . . ?
C11 C10 P1 123.0(3) . . ?
C15 C10 P1 118.0(3) . . ?
C10 C11 C12 120.5(4) . . ?
C10 C11 H11 119.8 . . ?
C12 C11 H11 119.8 . . ?
C13 C12 C11 120.9(4) . . ?
C13 C12 H12 119.6 . . ?
C11 C12 H12 119.6 . . ?
C12 C13 C14 119.1(4) . . ?
C12 C13 H13 120.5 . . ?
C14 C13 H13 120.5 . . ?
C15 C14 C13 119.9(4) . . ?
C15 C14 H14 120.0 . . ?
C13 C14 H14 120.0 . . ?
C14 C15 C10 120.7(4) . . ?
C14 C15 H15 119.6 . . ?
C10 C15 H15 119.6 . . ?
C17 C16 C21 120.0 . . ?
C17 C16 P1 122.0(4) . . ?
C21 C16 P1 118.0(4) . . ?
C16 C17 C18 120.0 . . ?
C16 C17 H17 120.0 . . ?
C18 C17 H17 120.0 . . ?
C19 C18 C17 120.0 . . ?
C19 C18 H18 120.0 . . ?
C17 C18 H18 120.0 . . ?
C18 C19 C20 120.0 . . ?
C18 C19 H19 120.0 . . ?
C20 C19 H19 120.0 . . ?
C21 C20 C19 120.0 . . ?
C21 C20 H20 120.0 . . ?
C19 C20 H20 120.0 . . ?
C20 C21 C16 120.0 . . ?
C20 C21 H21 120.0 . . ?
C16 C21 H21 120.0 . . ?
C17A C16A C21A 120.0 . . ?
C17A C16A P1 124.4(7) . . ?
C21A C16A P1 115.6(7) . . ?
C16A C17A C18A 120.0 . . ?
C16A C17A H17A 120.0 . . ?
C18A C17A H17A 120.0 . . ?
C19A C18A C17A 120.0 . . ?
C19A C18A H18A 120.0 . . ?
C17A C18A H18A 120.0 . . ?
C18A C19A C20A 120.0 . . ?
C18A C19A H19A 120.0 . . ?
C20A C19A H19A 120.0 . . ?
C19A C20A C21A 120.0 . . ?
C19A C20A H20A 120.0 . . ?
C21A C20A H20A 120.0 . . ?
C20A C21A C16A 120.0 . . ?
C20A C21A H21A 120.0 . . ?
C16A C21A H21A 120.0 . . ?
O6 S2 O5 115.5 . . ?
O6 S2 O4 115.5 . . ?
O5 S2 O4 115.5 . . ?
O6 S2 C22 102.4 . . ?
O5 S2 C22 102.4 . . ?
O4 S2 C22 102.3 . . ?
F3 C22 F2 106.9 . . ?
F3 C22 F1 107.0 . . ?
F2 C22 F1 107.0 . . ?
F3 C22 S2 111.9 . . ?
F2 C22 S2 111.9 . . ?
F1 C22 S2 111.8 . . ?
Cl1 C23 Cl2 112.9 . . ?
Cl1 C23 H23A 109.0 . . ?
Cl2 C23 H23A 109.0 . . ?
Cl1 C23 H23B 109.0 . . ?
Cl2 C23 H23B 109.0 . . ?
H23A C23 H23B 107.8 . . ?

loop_
_geom_bond_atom_site_label_1
_geom_bond_atom_site_label_2
_geom_bond_distance
_geom_bond_site_symmetry_2
_geom_bond_publ_flag
Fe1 C2 1.786(4) . ?
Fe1 C1 1.817(4) . ?
Fe1 C3 1.826(4) . ?
Fe1 S1 2.2612(11) . ?
Fe1 P1 2.2701(10) . ?
Fe1 Fe1 2.7089(10) 2_665 ?
S1 H1 1.25(3) . ?
P1 C16A 1.800(6) . ?
P1 C4A 1.821(7) . ?
P1 C10 1.824(4) . ?
P1 C4 1.844(6) . ?
P1 C16 1.856(4) . ?
O1 C1 1.143(5) . ?
O2 C2 1.151(6) . ?
O3 C3 1.134(5) . ?
C4 C5 1.3900 . ?
C4 C9 1.3900 . ?
C5 C6 1.3900 . ?
C5 H5 0.9500 . ?
C6 C7 1.3900 . ?
C6 H6 0.9500 . ?
C7 C8 1.3900 . ?
C7 H7 0.9500 . ?
C8 C9 1.3900 . ?
C8 H8 0.9500 . ?
C9 H9 0.9500 . ?
C4A C5A 1.3900 . ?
C4A C9A 1.3900 . ?
C5A C6A 1.3900 . ?
C5A H5A 0.9500 . ?
C6A C7A 1.3900 . ?
C6A H6A 0.9500 . ?
C7A C8A 1.3900 . ?
C7A H7A 0.9500 . ?
C8A C9A 1.3900 . ?
C8A H8A 0.9500 . ?
C9A H9A 0.9500 . ?
C10 C11 1.392(6) . ?
C10 C15 1.399(6) . ?
C11 C12 1.392(6) . ?
C11 H11 0.9500 . ?
C12 C13 1.385(7) . ?
C12 H12 0.9500 . ?
C13 C14 1.408(7) . ?
C13 H13 0.9500 . ?
C14 C15 1.392(6) . ?
C14 H14 0.9500 . ?
C15 H15 0.9500 . ?
C16 C17 1.3900 . ?
C16 C21 1.3900 . ?
C17 C18 1.3900 . ?
C17 H17 0.9500 . ?
C18 C19 1.3900 . ?
C18 H18 0.9500 . ?
C19 C20 1.3900 . ?
C19 H19 0.9500 . ?
C20 C21 1.3900 . ?
C20 H20 0.9500 . ?
C21 H21 0.9500 . ?
C16A C17A 1.3900 . ?
C16A C21A 1.3900 . ?
C17A C18A 1.3900 . ?
C17A H17A 0.9500 . ?
C18A C19A 1.3900 . ?
C18A H18A 0.9500 . ?
C19A C20A 1.3900 . ?
C19A H19A 0.9500 . ?
C20A C21A 1.3900 . ?
C20A H20A 0.9500 . ?
C21A H21A 0.9500 . ?
S2 O6 1.4441 . ?
S2 O5 1.4448 . ?
S2 O4 1.4455 . ?
S2 C22 1.8515 . ?
C22 F3 1.3380 . ?
C22 F2 1.3381 . ?
C22 F1 1.3395 . ?
Cl1 C23 1.7601 . ?
Cl2 C23 1.7603 . ?
C23 H23A 0.9900 . ?
C23 H23B 0.9900 . ?

loop_
_geom_torsion_atom_site_label_1
_geom_torsion_atom_site_label_2
_geom_torsion_atom_site_label_3
_geom_torsion_atom_site_label_4
_geom_torsion
_geom_torsion_site_symmetry_1
_geom_torsion_site_symmetry_2
_geom_torsion_site_symmetry_3
_geom_torsion_site_symmetry_4
_geom_torsion_publ_flag
C10 P1 C4 C5 168.6(5) . . . . ?
C16 P1 C4 C5 60.9(7) . . . . ?
Fe1 P1 C4 C5 -61.3(7) . . . . ?
C10 P1 C4 C9 -14.9(6) . . . . ?
C16 P1 C4 C9 -122.6(5) . . . . ?
Fe1 P1 C4 C9 115.2(5) . . . . ?
C9 C4 C5 C6 0.0 . . . . ?
P1 C4 C5 C6 176.6(9) . . . . ?
C4 C5 C6 C7 0.0 . . . . ?
C5 C6 C7 C8 0.0 . . . . ?
C6 C7 C8 C9 0.0 . . . . ?
C7 C8 C9 C4 0.0 . . . . ?
C5 C4 C9 C8 0.0 . . . . ?
P1 C4 C9 C8 -176.4(9) . . . . ?
C16A P1 C4A C5A 68.3(9) . . . . ?
C10 P1 C4A C5A 171.6(6) . . . . ?
Fe1 P1 C4A C5A -61.5(7) . . . . ?
C16A P1 C4A C9A -113.0(7) . . . . ?
C10 P1 C4A C9A -9.7(7) . . . . ?
Fe1 P1 C4A C9A 117.3(5) . . . . ?
C9A C4A C5A C6A 0.0 . . . . ?
P1 C4A C5A C6A 178.8(10) . . . . ?
C4A C5A C6A C7A 0.0 . . . . ?
C5A C6A C7A C8A 0.0 . . . . ?
C6A C7A C8A C9A 0.0 . . . . ?
C7A C8A C9A C4A 0.0 . . . . ?
C5A C4A C9A C8A 0.0 . . . . ?
P1 C4A C9A C8A -178.7(10) . . . . ?
C16A P1 C10 C11 -130.6(6) . . . . ?
C4A P1 C10 C11 114.1(7) . . . . ?
C4 P1 C10 C11 121.2(6) . . . . ?
C16 P1 C10 C11 -133.4(4) . . . . ?
Fe1 P1 C10 C11 -5.9(4) . . . . ?
C16A P1 C10 C15 50.3(6) . . . . ?
C4A P1 C10 C15 -65.0(7) . . . . ?
C4 P1 C10 C15 -57.9(6) . . . . ?
C16 P1 C10 C15 47.4(4) . . . . ?
Fe1 P1 C10 C15 175.0(3) . . . . ?
C15 C10 C11 C12 1.1(6) . . . . ?
P1 C10 C11 C12 -178.1(3) . . . . ?
C10 C11 C12 C13 -1.0(6) . . . . ?
C11 C12 C13 C14 0.8(7) . . . . ?
C12 C13 C14 C15 -0.7(7) . . . . ?
C13 C14 C15 C10 0.8(7) . . . . ?
C11 C10 C15 C14 -0.9(7) . . . . ?
P1 C10 C15 C14 178.2(4) . . . . ?
C10 P1 C16 C17 -106.1(4) . . . . ?
C4 P1 C16 C17 1.2(7) . . . . ?
Fe1 P1 C16 C17 123.4(4) . . . . ?
C10 P1 C16 C21 71.8(4) . . . . ?
C4 P1 C16 C21 179.1(6) . . . . ?
Fe1 P1 C16 C21 -58.7(4) . . . . ?
C21 C16 C17 C18 0.0 . . . . ?
P1 C16 C17 C18 177.8(6) . . . . ?
C16 C17 C18 C19 0.0 . . . . ?
C17 C18 C19 C20 0.0 . . . . ?
C18 C19 C20 C21 0.0 . . . . ?
C19 C20 C21 C16 0.0 . . . . ?
C17 C16 C21 C20 0.0 . . . . ?
P1 C16 C21 C20 -177.9(6) . . . . ?
C4A P1 C16A C17A 2.6(11) . . . . ?
C10 P1 C16A C17A -105.8(7) . . . . ?
Fe1 P1 C16A C17A 127.9(6) . . . . ?
C4A P1 C16A C21A -175.0(7) . . . . ?
C10 P1 C16A C21A 76.6(5) . . . . ?
Fe1 P1 C16A C21A -49.7(6) . . . . ?
C21A C16A C17A C18A 0.0 . . . . ?
P1 C16A C17A C18A -177.5(10) . . . . ?
C16A C17A C18A C19A 0.0 . . . . ?
C17A C18A C19A C20A 0.0 . . . . ?
C18A C19A C20A C21A 0.0 . . . . ?
C19A C20A C21A C16A 0.0 . . . . ?
C17A C16A C21A C20A 0.0 . . . . ?
P1 C16A C21A C20A 177.7(10) . . . . ?
O6 S2 C22 F3 -180.0 . . . . ?
O5 S2 C22 F3 -60.0 . . . . ?
O4 S2 C22 F3 60.0 . . . . ?
O6 S2 C22 F2 60.1 . . . . ?
O5 S2 C22 F2 -180.0 . . . . ?
O4 S2 C22 F2 -59.9 . . . . ?
O6 S2 C22 F1 -60.0 . . . . ?
O5 S2 C22 F1 60.0 . . . . ?
O4 S2 C22 F1 180.0 . . . . ?

loop_
_platon_squeeze_void_nr
_platon_squeeze_void_average_x
_platon_squeeze_void_average_y
_platon_squeeze_void_average_z
_platon_squeeze_void_volume
_platon_squeeze_void_count_electrons
_platon_squeeze_void_content
1 0.000 0.500 -0.015 272 92 ' '
2 0.500 1.000 -0.021 272 92 ' '
